data_7022227
loop_
_publ_author_name
'Wang, Yibin'
'Lei, Yinlin'
'Chi, Shuhui'
'Luo, Yunjie'

_publ_section_title
;
 Rare earth metal bis(silylamide) complexes bearing pyridyl-functionalized
 indenyl ligand: synthesis, structure and performance in the living
 polymerization of L-lactide and rac-lactide.
;
_journal_issue 5
_journal_name_full 'Dalton transactions (Cambridge, England : 2003)'
_journal_page_first 1862
_journal_page_last 1871
_journal_paper_doi 10.1039/c2dt32083e
_journal_volume 42
_journal_year 2013
_chemical_formula_moiety 'C26 H46 La N3 Si4, 0.5(C7 H8)'
_chemical_formula_sum 'C29.5 H50 La N3 Si4'
_chemical_formula_weight 697.99
_chemical_name_systematic
;
?
;
_space_group_IT_number 14
_symmetry_cell_setting monoclinic
_symmetry_Int_Tables_number 14
_symmetry_space_group_name_Hall '-P 2yn'
_symmetry_space_group_name_H-M 'P 1 21/n 1'
_atom_sites_solution_hydrogens geom
_atom_sites_solution_primary direct
_atom_sites_solution_secondary difmap
_audit_creation_method SHELXL-97
_cell_angle_alpha 90.00
_cell_angle_beta 95.892(5)
_cell_angle_gamma 90.00
_cell_formula_units_Z 4
_cell_length_a 16.909(3)
_cell_length_b 12.700(2)
_cell_length_c 17.894(3)
_cell_measurement_reflns_used 14364
_cell_measurement_temperature 293(2)
_cell_measurement_theta_max 25.3
_cell_measurement_theta_min 3.0
_cell_volume 3822.3(11)
_computing_cell_refinement CrystalClear
_computing_data_collection CrystalClear
_computing_data_reduction CrystalStructure
_computing_molecular_graphics 'Bruker XP'
_computing_publication_material 'Bruker SHELXTL'
_computing_structure_refinement 'SHELXL-97 (Sheldrick, 1997)'
_computing_structure_solution 'SHELXS-97 (Sheldrick, 1990)'
_diffrn_ambient_temperature 293(2)
_diffrn_detector_area_resol_mean 7.31
_diffrn_measured_fraction_theta_full 0.998
_diffrn_measured_fraction_theta_max 0.998
_diffrn_measurement_device_type 'Rigaku Mercury'
_diffrn_measurement_method \w
_diffrn_radiation_monochromator graphite
_diffrn_radiation_source 'fine-focus sealed tube'
_diffrn_radiation_type MoK\a
_diffrn_radiation_wavelength 0.71070
_diffrn_reflns_av_R_equivalents 0.0397
_diffrn_reflns_av_sigmaI/netI 0.0317
_diffrn_reflns_limit_h_max 17
_diffrn_reflns_limit_h_min -20
_diffrn_reflns_limit_k_max 15
_diffrn_reflns_limit_k_min -13
_diffrn_reflns_limit_l_max 21
_diffrn_reflns_limit_l_min -21
_diffrn_reflns_number 36081
_diffrn_reflns_theta_full 25.35
_diffrn_reflns_theta_max 25.35
_diffrn_reflns_theta_min 3.03
_exptl_absorpt_coefficient_mu 1.263
_exptl_absorpt_correction_T_max 0.606
_exptl_absorpt_correction_T_min 0.402
_exptl_absorpt_correction_type multi-scan
_exptl_absorpt_process_details 'Jacobson, R. (1998) Private communication'
_exptl_crystal_colour yellow
_exptl_crystal_density_diffrn 1.213
_exptl_crystal_density_method 'not measured'
_exptl_crystal_description block
_exptl_crystal_F_000 1444
_exptl_crystal_size_max 0.80
_exptl_crystal_size_mid 0.70
_exptl_crystal_size_min 0.40
_refine_diff_density_max 1.058
_refine_diff_density_min -0.543
_refine_diff_density_rms 0.074
_refine_ls_extinction_method none
_refine_ls_goodness_of_fit_ref 1.159
_refine_ls_hydrogen_treatment mixed
_refine_ls_matrix_type full
_refine_ls_number_parameters 344
_refine_ls_number_reflns 7002
_refine_ls_number_restraints 20
_refine_ls_restrained_S_all 1.166
_refine_ls_R_factor_all 0.0838
_refine_ls_R_factor_gt 0.0675
_refine_ls_shift/su_max 0.001
_refine_ls_shift/su_mean 0.000
_refine_ls_structure_factor_coef Fsqd
_refine_ls_weighting_details 'calc w=1/[\s^2^(Fo^2^)+(0.0573P)^2^+7.0924P] where P=(Fo^2^+2Fc^2^)/3'
_refine_ls_weighting_scheme calc
_refine_ls_wR_factor_gt 0.1492
_refine_ls_wR_factor_ref 0.1596
_reflns_number_gt 5801
_reflns_number_total 7002
_reflns_threshold_expression >2sigma(I)
_cod_data_source_file c2dt32083e.txt
_cod_data_source_block shelxl
_cod_original_cell_volume 3822.4(10)
_cod_original_sg_symbol_H-M 'P 21/n'
_cod_original_formula_sum 'C29.50 H50 La N3 Si4'
_cod_database_code 7022227

loop_
_symmetry_equiv_pos_as_xyz
'x, y, z'
'-x+1/2, y+1/2, -z+1/2'
'-x, -y, -z'
'x-1/2, -y-1/2, z-1/2'

loop_
_atom_site_label
_atom_site_type_symbol
_atom_site_fract_x
_atom_site_fract_y
_atom_site_fract_z
_atom_site_U_iso_or_equiv
_atom_site_adp_type
_atom_site_occupancy
_atom_site_symmetry_multiplicity
_atom_site_calc_flag
_atom_site_refinement_flags
_atom_site_disorder_assembly
_atom_site_disorder_group
La1 La 0.71731(2) 0.36608(3) 0.518491(19) 0.06743(16) Uani 1 1 d . . .
Si1 Si 0.53049(12) 0.22688(18) 0.49304(15) 0.0976(7) Uani 1 1 d D . .
H1 H 0.515(4) 0.336(2) 0.512(4) 0.117 Uiso 1 1 d D . .
Si2 Si 0.68730(14) 0.13132(19) 0.45231(14) 0.0959(7) Uani 1 1 d D A .
H2 H 0.764(2) 0.184(5) 0.448(4) 0.115 Uiso 1 1 d D . .
Si3 Si 0.6663(3) 0.5133(4) 0.3606(3) 0.0951(10) Uiso 0.50 1 d PD A 1
H3 H 0.583(3) 0.491(11) 0.370(10) 0.114 Uiso 0.50 1 d PD B 1
Si3' Si 0.6650(3) 0.4713(4) 0.3453(3) 0.0951(10) Uiso 0.50 1 d PD A 2
H3' H 0.590(5) 0.443(11) 0.374(9) 0.114 Uiso 0.50 1 d PD C 2
Si4 Si 0.84386(13) 0.44029(18) 0.39601(12) 0.0877(6) Uani 1 1 d D A .
H4 H 0.858(4) 0.364(4) 0.457(3) 0.105 Uiso 1 1 d D . .
N1 N 0.8092(3) 0.2494(4) 0.6156(3) 0.0747(14) Uani 1 1 d . A .
N2 N 0.6291(3) 0.2233(4) 0.4861(3) 0.0786(15) Uani 1 1 d . A .
N3 N 0.7465(3) 0.4463(5) 0.4039(3) 0.0881(17) Uani 1 1 d D A .
C1 C 0.6889(4) 0.4296(5) 0.6685(3) 0.0672(15) Uani 1 1 d . A .
C2 C 0.6289(4) 0.4765(6) 0.6197(4) 0.0773(18) Uani 1 1 d . A .
H2A H 0.5720 0.4661 0.6230 0.093 Uiso 1 1 calc R . .
C3 C 0.6603(5) 0.5542(6) 0.5749(4) 0.085(2) Uani 1 1 d . A .
H3A H 0.6289 0.6072 0.5451 0.102 Uiso 1 1 calc R . .
C4 C 0.7424(5) 0.5607(5) 0.5972(4) 0.0805(18) Uani 1 1 d . A .
C5 C 0.8036(7) 0.6241(6) 0.5714(5) 0.106(3) Uani 1 1 d . . .
H5 H 0.7921 0.6736 0.5336 0.127 Uiso 1 1 calc R A .
C6 C 0.8797(7) 0.6102(8) 0.6036(7) 0.118(3) Uani 1 1 d . A .
H6 H 0.9204 0.6509 0.5873 0.141 Uiso 1 1 calc R . .
C7 C 0.8978(5) 0.5360(8) 0.6607(6) 0.111(3) Uani 1 1 d . . .
H7 H 0.9502 0.5291 0.6816 0.134 Uiso 1 1 calc R A .
C8 C 0.8414(4) 0.4740(6) 0.6862(4) 0.0846(19) Uani 1 1 d . A .
H8 H 0.8553 0.4248 0.7238 0.102 Uiso 1 1 calc R . .
C9 C 0.7607(4) 0.4840(5) 0.6557(4) 0.0695(16) Uani 1 1 d . A .
C10 C 0.6779(4) 0.3434(5) 0.7252(4) 0.0757(17) Uani 1 1 d . . .
C11 C 0.7019(4) 0.2346(5) 0.6954(4) 0.0782(18) Uani 1 1 d . A .
H11A H 0.6887 0.1815 0.7311 0.094 Uiso 1 1 calc R . .
H11B H 0.6692 0.2211 0.6487 0.094 Uiso 1 1 calc R . .
C12 C 0.7867(4) 0.2191(5) 0.6817(4) 0.0698(16) Uani 1 1 d . . .
C13 C 0.8412(5) 0.1715(6) 0.7350(4) 0.086(2) Uani 1 1 d . A .
H13 H 0.8251 0.1494 0.7806 0.103 Uiso 1 1 calc R . .
C14 C 0.9176(5) 0.1573(6) 0.7206(5) 0.099(2) Uani 1 1 d . . .
H14 H 0.9539 0.1258 0.7562 0.119 Uiso 1 1 calc R A .
C15 C 0.9408(5) 0.1892(7) 0.6541(5) 0.098(2) Uani 1 1 d . A .
H15 H 0.9931 0.1802 0.6436 0.118 Uiso 1 1 calc R . .
C16 C 0.8861(5) 0.2349(6) 0.6027(4) 0.089(2) Uani 1 1 d . . .
H16 H 0.9021 0.2569 0.5571 0.106 Uiso 1 1 calc R A .
C17 C 0.5878(5) 0.3338(7) 0.7364(5) 0.100(2) Uani 1 1 d . A .
H17A H 0.5683 0.4008 0.7513 0.151 Uiso 1 1 calc R . .
H17B H 0.5810 0.2825 0.7746 0.151 Uiso 1 1 calc R . .
H17C H 0.5586 0.3122 0.6900 0.151 Uiso 1 1 calc R . .
C18 C 0.7223(5) 0.3674(6) 0.8021(4) 0.095(2) Uani 1 1 d . A .
H18A H 0.7776 0.3787 0.7968 0.143 Uiso 1 1 calc R . .
H18B H 0.7169 0.3091 0.8353 0.143 Uiso 1 1 calc R . .
H18C H 0.7004 0.4296 0.8226 0.143 Uiso 1 1 calc R . .
C19 C 0.4670(6) 0.1968(9) 0.4046(6) 0.141(4) Uani 1 1 d . A .
H19A H 0.4801 0.2439 0.3657 0.212 Uiso 1 1 calc R . .
H19B H 0.4121 0.2054 0.4125 0.212 Uiso 1 1 calc R . .
H19C H 0.4761 0.1255 0.3898 0.212 Uiso 1 1 calc R . .
C20 C 0.4983(6) 0.1373(8) 0.5673(6) 0.134(4) Uani 1 1 d . A .
H20A H 0.5145 0.0665 0.5578 0.202 Uiso 1 1 calc R . .
H20B H 0.4414 0.1398 0.5666 0.202 Uiso 1 1 calc R . .
H20C H 0.5223 0.1595 0.6157 0.202 Uiso 1 1 calc R . .
C21 C 0.7029(7) 0.0118(9) 0.5128(6) 0.149(3) Uani 1 1 d . . .
H21A H 0.7368 0.0292 0.5575 0.223 Uiso 1 1 calc R A .
H21B H 0.7274 -0.0424 0.4857 0.223 Uiso 1 1 calc R . .
H21C H 0.6526 -0.0127 0.5264 0.223 Uiso 1 1 calc R . .
C22 C 0.6633(7) 0.0875(9) 0.3538(6) 0.149(3) Uani 1 1 d . . .
H22A H 0.6165 0.0442 0.3502 0.223 Uiso 1 1 calc R A .
H22B H 0.7070 0.0477 0.3383 0.223 Uiso 1 1 calc R . .
H22C H 0.6539 0.1479 0.3218 0.223 Uiso 1 1 calc R . .
C23 C 0.6381(13) 0.4575(17) 0.2645(10) 0.137(4) Uiso 0.50 1 d PD A 1
H23A H 0.6850 0.4494 0.2390 0.206 Uiso 0.50 1 calc PR A 1
H23B H 0.6017 0.5043 0.2365 0.206 Uiso 0.50 1 calc PR A 1
H23C H 0.6133 0.3901 0.2690 0.206 Uiso 0.50 1 calc PR A 1
C23' C 0.6519(15) 0.3929(17) 0.2575(11) 0.137(4) Uiso 0.50 1 d PD A 2
H23D H 0.7007 0.3930 0.2343 0.206 Uiso 0.50 1 calc PR A 2
H23E H 0.6104 0.4234 0.2237 0.206 Uiso 0.50 1 calc PR A 2
H23F H 0.6380 0.3219 0.2690 0.206 Uiso 0.50 1 calc PR A 2
C24 C 0.6715(15) 0.6606(12) 0.3595(14) 0.137(4) Uiso 0.50 1 d PD A 1
H24A H 0.6939 0.6855 0.4077 0.206 Uiso 0.50 1 calc PR A 1
H24B H 0.6190 0.6890 0.3485 0.206 Uiso 0.50 1 calc PR A 1
H24C H 0.7042 0.6830 0.3217 0.206 Uiso 0.50 1 calc PR A 1
C24' C 0.6601(15) 0.6182(12) 0.3311(14) 0.137(4) Uiso 0.50 1 d PD A 2
H24D H 0.6315 0.6495 0.3690 0.206 Uiso 0.50 1 calc PR A 2
H24E H 0.6334 0.6335 0.2824 0.206 Uiso 0.50 1 calc PR A 2
H24F H 0.7130 0.6464 0.3346 0.206 Uiso 0.50 1 calc PR A 2
C25 C 0.8949(6) 0.5661(7) 0.3889(6) 0.126(3) Uani 1 1 d . . .
H25A H 0.8904 0.5884 0.3374 0.190 Uiso 1 1 calc R A .
H25B H 0.9500 0.5582 0.4070 0.190 Uiso 1 1 calc R . .
H25C H 0.8711 0.6180 0.4186 0.190 Uiso 1 1 calc R . .
C26 C 0.8716(6) 0.3499(8) 0.3212(6) 0.128(3) Uani 1 1 d . . .
H26A H 0.8451 0.2836 0.3253 0.193 Uiso 1 1 calc R A .
H26B H 0.9281 0.3392 0.3270 0.193 Uiso 1 1 calc R . .
H26C H 0.8559 0.3804 0.2729 0.193 Uiso 1 1 calc R . .
C27 C 0.9556(15) -0.033(2) 0.4949(16) 0.169(4) Uiso 0.50 1 d PD . .
C28 C 0.9289(16) 0.034(2) 0.4332(15) 0.169(4) Uiso 0.50 1 d PD . .
C29 C 0.9873(18) 0.112(2) 0.4242(15) 0.169(4) Uiso 0.50 1 d PD . .
C30 C 1.0550(16) 0.104(2) 0.4726(16) 0.169(4) Uiso 0.50 1 d PD . .
C31 C 1.0845(15) 0.034(2) 0.5346(17) 0.169(4) Uiso 0.50 1 d PD . .
C32 C 1.0258(15) -0.046(2) 0.5418(16) 0.169(4) Uiso 0.50 1 d PD . .
C33 C 0.8959(16) -0.1248(19) 0.4942(18) 0.169(4) Uiso 0.50 1 d PD . .

loop_
_atom_site_aniso_label
_atom_site_aniso_U_11
_atom_site_aniso_U_22
_atom_site_aniso_U_33
_atom_site_aniso_U_23
_atom_site_aniso_U_13
_atom_site_aniso_U_12
La1 0.0772(3) 0.0715(3) 0.0535(2) 0.00116(16) 0.00617(16) 0.00704(18)
Si1 0.0721(13) 0.0887(14) 0.1269(19) -0.0120(13) -0.0140(12) -0.0017(10)
Si2 0.0928(15) 0.1022(16) 0.0912(15) -0.0177(12) 0.0021(12) -0.0033(12)
Si4 0.0925(14) 0.0970(15) 0.0750(13) 0.0020(11) 0.0167(11) -0.0019(11)
N1 0.083(4) 0.082(4) 0.059(3) 0.001(3) 0.005(3) 0.014(3)
N2 0.069(3) 0.090(4) 0.073(3) 0.005(3) -0.006(3) -0.002(3)
N3 0.081(4) 0.105(4) 0.078(4) 0.012(3) 0.010(3) 0.002(3)
C1 0.073(4) 0.072(4) 0.057(3) -0.003(3) 0.008(3) 0.002(3)
C2 0.069(4) 0.092(5) 0.071(4) -0.007(4) 0.009(3) 0.016(3)
C3 0.106(6) 0.077(5) 0.071(4) 0.006(3) 0.015(4) 0.031(4)
C4 0.091(5) 0.073(4) 0.080(5) -0.006(3) 0.023(4) 0.001(4)
C5 0.148(9) 0.075(5) 0.102(6) -0.009(4) 0.043(6) -0.011(5)
C6 0.116(8) 0.099(7) 0.145(9) -0.025(6) 0.045(7) -0.033(6)
C7 0.085(6) 0.111(7) 0.141(8) -0.027(6) 0.024(5) -0.020(5)
C8 0.078(5) 0.085(5) 0.090(5) -0.018(4) 0.006(4) -0.001(4)
C9 0.074(4) 0.065(4) 0.071(4) 0.000(3) 0.013(3) 0.006(3)
C10 0.086(4) 0.081(4) 0.061(4) 0.002(3) 0.014(3) 0.000(3)
C11 0.082(4) 0.083(5) 0.069(4) 0.001(3) 0.007(3) -0.004(4)
C12 0.081(4) 0.060(4) 0.067(4) -0.004(3) 0.001(3) 0.000(3)
C13 0.097(5) 0.084(5) 0.075(4) 0.015(4) 0.000(4) 0.009(4)
C14 0.093(6) 0.100(6) 0.100(6) 0.019(5) -0.006(5) 0.027(4)
C15 0.082(5) 0.106(6) 0.106(6) 0.013(5) 0.006(4) 0.027(4)
C16 0.091(5) 0.099(5) 0.078(5) 0.005(4) 0.018(4) 0.020(4)
C17 0.091(5) 0.115(6) 0.102(6) 0.003(5) 0.040(5) -0.006(4)
C18 0.131(7) 0.098(5) 0.055(4) -0.005(4) 0.002(4) 0.003(5)
C19 0.109(7) 0.135(8) 0.164(10) -0.001(7) -0.060(7) 0.000(6)
C20 0.113(7) 0.163(10) 0.134(8) -0.026(7) 0.040(6) -0.056(6)
C21 0.167(7) 0.132(6) 0.145(7) -0.022(5) 0.008(6) 0.005(5)
C22 0.167(7) 0.132(6) 0.145(7) -0.022(5) 0.008(6) 0.005(5)
C25 0.140(8) 0.110(7) 0.140(8) -0.009(6) 0.064(7) -0.021(6)
C26 0.130(8) 0.147(9) 0.116(7) -0.039(6) 0.048(6) -0.019(6)

loop_
_atom_type_symbol
_atom_type_description
_atom_type_scat_dispersion_real
_atom_type_scat_dispersion_imag
_atom_type_scat_source
C C 0.0033 0.0016 'International Tables Vol C Tables 4.2.6.8 and 6.1.1.4'
H H 0.0000 0.0000 'International Tables Vol C Tables 4.2.6.8 and 6.1.1.4'
N N 0.0061 0.0033 'International Tables Vol C Tables 4.2.6.8 and 6.1.1.4'
La La -0.2871 2.4523 'International Tables Vol C Tables 4.2.6.8 and 6.1.1.4'
Si Si 0.0817 0.0704 'International Tables Vol C Tables 4.2.6.8 and 6.1.1.4'

loop_
_geom_angle_atom_site_label_1
_geom_angle_atom_site_label_2
_geom_angle_atom_site_label_3
_geom_angle
_geom_angle_site_symmetry_1
_geom_angle_site_symmetry_3
N2 La1 N3 107.2(2) . .
N2 La1 N1 92.53(18) . .
N3 La1 N1 129.88(18) . .
N2 La1 C3 120.4(2) . .
N3 La1 C3 93.1(2) . .
N1 La1 C3 116.03(19) . .
N2 La1 C2 100.0(2) . .
N3 La1 C2 120.5(2) . .
N1 La1 C2 99.71(18) . .
C3 La1 C2 28.9(2) . .
N2 La1 C4 146.8(2) . .
N3 La1 C4 91.2(2) . .
N1 La1 C4 96.45(19) . .
C3 La1 C4 28.8(2) . .
C2 La1 C4 47.0(2) . .
N2 La1 C1 106.20(19) . .
N3 La1 C1 138.4(2) . .
N1 La1 C1 71.95(17) . .
C3 La1 C1 48.04(19) . .
C2 La1 C1 28.30(17) . .
C4 La1 C1 47.96(19) . .
N2 La1 C9 134.10(18) . .
N3 La1 C9 116.7(2) . .
N1 La1 C9 69.81(17) . .
C3 La1 C9 47.37(19) . .
C2 La1 C9 46.30(18) . .
C4 La1 C9 28.93(18) . .
C1 La1 C9 28.69(17) . .
N2 La1 Si2 30.31(14) . .
N3 La1 Si2 96.76(16) . .
N1 La1 Si2 77.57(13) . .
C3 La1 Si2 150.71(18) . .
C2 La1 Si2 128.15(16) . .
C4 La1 Si2 171.96(15) . .
C1 La1 Si2 124.31(13) . .
C9 La1 Si2 143.37(13) . .
N2 La1 Si4 118.74(14) . .
N3 La1 Si4 27.86(14) . .
N1 La1 Si4 102.40(13) . .
C3 La1 Si4 105.20(16) . .
C2 La1 Si4 133.84(16) . .
C4 La1 Si4 90.38(15) . .
C1 La1 Si4 134.99(13) . .
C9 La1 Si4 106.54(13) . .
Si2 La1 Si4 96.12(6) . .
N2 La1 Si3' 88.82(16) . .
N3 La1 Si3' 26.89(16) . .
N1 La1 Si3' 153.19(15) . .
C3 La1 Si3' 85.79(17) . .
C2 La1 Si3' 106.42(16) . .
C4 La1 Si3' 96.95(17) . .
C1 La1 Si3' 133.08(15) . .
C9 La1 Si3' 125.88(16) . .
Si2 La1 Si3' 90.69(10) . .
Si4 La1 Si3' 54.45(10) . .
N2 La1 Si3 96.69(16) . .
N3 La1 Si3 27.68(16) . .
N1 La1 Si3 157.55(15) . .
C3 La1 Si3 76.40(17) . .
C2 La1 Si3 98.77(17) . .
C4 La1 Si3 86.94(17) . .
C1 La1 Si3 124.20(15) . .
C9 La1 Si3 115.87(16) . .
Si2 La1 Si3 100.65(10) . .
Si4 La1 Si3 55.29(10) . .
Si3' La1 Si3 10.07(11) . .
N2 Si1 C19 114.9(4) . .
N2 Si1 C20 113.5(4) . .
C19 Si1 C20 107.2(5) . .
N2 Si1 H1 104(3) . .
C19 Si1 H1 107(3) . .
C20 Si1 H1 110(3) . .
N2 Si2 C22 118.2(4) . .
N2 Si2 C21 114.2(4) . .
C22 Si2 C21 108.2(5) . .
N2 Si2 La1 45.67(19) . .
C22 Si2 La1 129.6(4) . .
C21 Si2 La1 122.0(3) . .
N2 Si2 H2 105(3) . .
C22 Si2 H2 101(3) . .
C21 Si2 H2 109(3) . .
La1 Si2 H2 60(3) . .
N3 Si3 C24 117.6(9) . .
N3 Si3 C23 109.9(8) . .
C24 Si3 C23 112.1(11) . .
N3 Si3 La1 40.2(2) . .
C24 Si3 La1 123.1(8) . .
C23 Si3 La1 124.7(7) . .
N3 Si3 H3 125(6) . .
C24 Si3 H3 104(6) . .
C23 Si3 H3 83(7) . .
La1 Si3 H3 88(7) . .
N3 Si3 H3' 105(5) . .
C24 Si3 H3' 127(5) . .
C23 Si3 H3' 78(6) . .
La1 Si3 H3' 73(6) . .
H3 Si3 H3' 23(8) . .
N3 Si3' C23' 116.6(8) . .
N3 Si3' C24' 107.1(8) . .
C23' Si3' C24' 114.7(11) . .
N3 Si3' La1 40.2(2) . .
C23' Si3' La1 123.9(8) . .
C24' Si3' La1 121.0(8) . .
N3 Si3' H3 124(7) . .
C23' Si3' H3 108(6) . .
C24' Si3' H3 81(5) . .
La1 Si3' H3 88(7) . .
N3 Si3' H3' 115(7) . .
C23' Si3' H3' 98(7) . .
C24' Si3' H3' 106(6) . .
La1 Si3' H3' 74(7) . .
H3 Si3' H3' 24(8) . .
N3 Si4 C25 116.3(4) . .
N3 Si4 C26 114.4(4) . .
C25 Si4 C26 109.5(4) . .
N3 Si4 La1 41.9(2) . .
C25 Si4 La1 129.0(3) . .
C26 Si4 La1 121.5(3) . .
N3 Si4 H4 93(3) . .
C25 Si4 H4 126(3) . .
C26 Si4 H4 95(3) . .
La1 Si4 H4 52(3) . .
C12 N1 C16 118.5(6) . .
C12 N1 La1 122.6(4) . .
C16 N1 La1 118.1(4) . .
Si2 N2 Si1 131.7(4) . .
Si2 N2 La1 104.0(3) . .
Si1 N2 La1 124.2(3) . .
Si4 N3 Si3' 135.4(4) . .
Si4 N3 Si3 136.5(4) . .
Si3' N3 Si3 20.3(2) . .
Si4 N3 La1 110.2(3) . .
Si3' N3 La1 112.9(3) . .
Si3 N3 La1 112.1(3) . .
C2 C1 C9 105.4(6) . .
C2 C1 C10 126.4(6) . .
C9 C1 C10 128.1(6) . .
C2 C1 La1 73.7(4) . .
C9 C1 La1 76.2(3) . .
C10 C1 La1 117.6(4) . .
C1 C2 C3 111.2(6) . .
C1 C2 La1 78.0(4) . .
C3 C2 La1 74.3(4) . .
C1 C2 H2A 123.9 . .
C3 C2 H2A 123.9 . .
La1 C2 H2A 123.9 . .
C4 C3 C2 107.3(6) . .
C4 C3 La1 77.7(4) . .
C2 C3 La1 76.8(4) . .
C4 C3 H3A 125.2 . .
C2 C3 H3A 125.2 . .
La1 C3 H3A 125.2 . .
C3 C4 C5 132.0(8) . .
C3 C4 C9 107.4(6) . .
C5 C4 C9 120.6(8) . .
C3 C4 La1 73.5(4) . .
C5 C4 La1 113.9(5) . .
C9 C4 La1 77.4(4) . .
C6 C5 C4 118.4(9) . .
C6 C5 H5 120.8 . .
C4 C5 H5 120.8 . .
C5 C6 C7 121.3(9) . .
C5 C6 H6 119.4 . .
C7 C6 H6 119.4 . .
C8 C7 C6 122.0(9) . .
C8 C7 H7 119.0 . .
C6 C7 H7 119.0 . .
C7 C8 C9 120.0(8) . .
C7 C8 H8 120.0 . .
C9 C8 H8 120.0 . .
C8 C9 C1 133.6(6) . .
C8 C9 C4 117.8(6) . .
C1 C9 C4 108.6(6) . .
C8 C9 La1 115.3(4) . .
C1 C9 La1 75.1(4) . .
C4 C9 La1 73.6(4) . .
C1 C10 C18 112.0(6) . .
C1 C10 C11 111.1(5) . .
C18 C10 C11 111.4(6) . .
C1 C10 C17 109.3(6) . .
C18 C10 C17 107.2(6) . .
C11 C10 C17 105.6(6) . .
C12 C11 C10 117.7(6) . .
C12 C11 H11A 107.9 . .
C10 C11 H11A 107.9 . .
C12 C11 H11B 107.9 . .
C10 C11 H11B 107.9 . .
H11A C11 H11B 107.2 . .
N1 C12 C13 120.2(6) . .
N1 C12 C11 118.3(6) . .
C13 C12 C11 121.5(6) . .
C14 C13 C12 120.2(7) . .
C14 C13 H13 119.9 . .
C12 C13 H13 119.9 . .
C15 C14 C13 119.8(7) . .
C15 C14 H14 120.1 . .
C13 C14 H14 120.1 . .
C14 C15 C16 118.8(8) . .
C14 C15 H15 120.6 . .
C16 C15 H15 120.6 . .
N1 C16 C15 122.6(7) . .
N1 C16 H16 118.7 . .
C15 C16 H16 118.7 . .
C10 C17 H17A 109.5 . .
C10 C17 H17B 109.5 . .
H17A C17 H17B 109.5 . .
C10 C17 H17C 109.5 . .
H17A C17 H17C 109.5 . .
H17B C17 H17C 109.5 . .
C10 C18 H18A 109.5 . .
C10 C18 H18B 109.5 . .
H18A C18 H18B 109.5 . .
C10 C18 H18C 109.5 . .
H18A C18 H18C 109.5 . .
H18B C18 H18C 109.5 . .
Si1 C19 H19A 109.5 . .
Si1 C19 H19B 109.5 . .
H19A C19 H19B 109.5 . .
Si1 C19 H19C 109.5 . .
H19A C19 H19C 109.5 . .
H19B C19 H19C 109.5 . .
Si1 C20 H20A 109.5 . .
Si1 C20 H20B 109.5 . .
H20A C20 H20B 109.5 . .
Si1 C20 H20C 109.5 . .
H20A C20 H20C 109.5 . .
H20B C20 H20C 109.5 . .
Si2 C21 H21A 109.5 . .
Si2 C21 H21B 109.5 . .
H21A C21 H21B 109.5 . .
Si2 C21 H21C 109.5 . .
H21A C21 H21C 109.5 . .
H21B C21 H21C 109.5 . .
Si2 C22 H22A 109.5 . .
Si2 C22 H22B 109.5 . .
H22A C22 H22B 109.5 . .
Si2 C22 H22C 109.5 . .
H22A C22 H22C 109.5 . .
H22B C22 H22C 109.5 . .
Si3' C23' H23D 109.5 . .
Si3' C23' H23E 109.5 . .
H23D C23' H23E 109.5 . .
Si3' C23' H23F 109.5 . .
H23D C23' H23F 109.5 . .
H23E C23' H23F 109.5 . .
Si3' C24' H24D 109.5 . .
Si3' C24' H24E 109.5 . .
H24D C24' H24E 109.5 . .
Si3' C24' H24F 109.5 . .
H24D C24' H24F 109.5 . .
H24E C24' H24F 109.5 . .
Si4 C25 H25A 109.5 . .
Si4 C25 H25B 109.5 . .
H25A C25 H25B 109.5 . .
Si4 C25 H25C 109.5 . .
H25A C25 H25C 109.5 . .
H25B C25 H25C 109.5 . .
Si4 C26 H26A 109.5 . .
Si4 C26 H26B 109.5 . .
H26A C26 H26B 109.5 . .
Si4 C26 H26C 109.5 . .
H26A C26 H26C 109.5 . .
H26B C26 H26C 109.5 . .
C31 C27 C30 99(3) 3_756 3_756
C31 C27 C32 85(3) 3_756 3_756
C30 C27 C32 175(4) 3_756 3_756
C31 C27 C32 171(4) 3_756 .
C30 C27 C32 76(2) 3_756 .
C32 C27 C32 100(3) 3_756 .
C31 C27 C28 48.6(19) 3_756 .
C30 C27 C28 147(2) 3_756 .
C32 C27 C28 36.7(16) 3_756 .
C32 C27 C28 136(2) . .
C31 C27 C33 58(2) 3_756 .
C30 C27 C33 40.4(17) 3_756 .
C32 C27 C33 143(3) 3_756 .
C32 C27 C33 115(2) . .
C28 C27 C33 107(2) . .
C31 C27 C27 138(3) 3_756 3_756
C30 C27 C27 122(3) 3_756 3_756
C32 C27 C27 53.5(17) 3_756 3_756
C32 C27 C27 46.2(16) . 3_756
C28 C27 C27 90(2) . 3_756
C33 C27 C27 159(3) . 3_756
C31 C27 C29 142(3) 3_756 3_756
C30 C27 C29 43.4(15) 3_756 3_756
C32 C27 C29 132(2) 3_756 3_756
C32 C27 C29 32.8(12) . 3_756
C28 C27 C29 169(2) . 3_756
C33 C27 C29 83.4(18) . 3_756
C27 C27 C29 78.9(16) 3_756 3_756
C32 C28 C31 95(3) 3_756 3_756
C32 C28 C29 49(2) 3_756 .
C31 C28 C29 144(3) 3_756 .
C32 C28 C27 60(2) 3_756 .
C31 C28 C27 34.6(18) 3_756 .
C29 C28 C27 109(2) . .
C32 C29 C30 78(2) 3_756 .
C32 C29 C28 37.2(19) 3_756 .
C30 C29 C28 115(2) . .
C32 C29 C27 44.4(15) 3_756 3_756
C30 C29 C27 33.5(14) . 3_756
C28 C29 C27 81.4(16) . 3_756
C33 C30 C27 94(3) 3_756 3_756
C33 C30 C29 160(4) 3_756 .
C27 C30 C29 103(3) 3_756 .
C33 C30 C31 61(2) 3_756 .
C27 C30 C31 33.4(17) 3_756 .
C29 C30 C31 136(3) . .
C33 C30 C32 152(3) 3_756 3_756
C27 C30 C32 60.5(16) 3_756 3_756
C29 C30 C32 42.7(15) . 3_756
C31 C30 C32 94(2) . 3_756
C27 C31 C28 97(3) 3_756 3_756
C27 C31 C33 90(3) 3_756 3_756
C28 C31 C33 171(4) 3_756 3_756
C27 C31 C32 60(2) 3_756 .
C28 C31 C32 36.7(18) 3_756 .
C33 C31 C32 149(3) 3_756 .
C27 C31 C30 48(2) 3_756 .
C28 C31 C30 145(3) 3_756 .
C33 C31 C30 42.0(15) 3_756 .
C32 C31 C30 108(2) . .
C28 C32 C29 94(3) 3_756 3_756
C28 C32 C27 83(2) 3_756 3_756
C29 C32 C27 177(3) 3_756 3_756
C28 C32 C27 162(3) 3_756 .
C29 C32 C27 103(2) 3_756 .
C27 C32 C27 80(3) 3_756 .
C28 C32 C31 48.5(19) 3_756 .
C29 C32 C31 142(2) 3_756 .
C27 C32 C31 34.5(16) 3_756 .
C27 C32 C31 115(2) . .
C28 C32 C30 153(3) 3_756 3_756
C29 C32 C30 59.5(16) 3_756 3_756
C27 C32 C30 124(3) 3_756 3_756
C27 C32 C30 43.5(13) . 3_756
C31 C32 C30 158(2) . 3_756
C28 C32 C32 126(3) 3_756 3_756
C29 C32 C32 140(3) 3_756 3_756
C27 C32 C32 42.8(16) 3_756 3_756
C27 C32 C32 37.6(13) . 3_756
C31 C32 C32 77.1(18) . 3_756
C30 C32 C32 81.0(16) 3_756 3_756
C30 C33 C31 76.9(19) 3_756 3_756
C30 C33 C27 45.2(17) 3_756 .
C31 C33 C27 31.9(15) 3_756 .

loop_
_geom_bond_atom_site_label_1
_geom_bond_atom_site_label_2
_geom_bond_distance
_geom_bond_site_symmetry_2
La1 N2 2.381(5) .
La1 N3 2.386(6) .
La1 N1 2.660(5) .
La1 C3 2.802(7) .
La1 C2 2.835(6) .
La1 C4 2.855(7) .
La1 C1 2.890(6) .
La1 C9 2.905(6) .
La1 Si2 3.229(2) .
La1 Si4 3.352(2) .
La1 Si3' 3.407(5) .
La1 Si3 3.424(5) .
Si1 N2 1.686(6) .
Si1 C19 1.859(9) .
Si1 C20 1.873(10) .
Si1 H1 1.459(10) .
Si2 N2 1.680(6) .
Si2 C22 1.854(11) .
Si2 C21 1.867(12) .
Si2 H2 1.461(10) .
Si3 N3 1.716(7) .
Si3 C24 1.874(15) .
Si3 C23 1.875(15) .
Si3 H3 1.460(10) .
Si3 H3' 1.61(6) .
Si3' N3 1.673(8) .
Si3' C23' 1.853(15) .
Si3' C24' 1.884(15) .
Si3' H3 1.52(6) .
Si3' H3' 1.461(10) .
Si4 N3 1.669(6) .
Si4 C25 1.827(9) .
Si4 C26 1.859(9) .
Si4 H4 1.450(10) .
N1 C12 1.335(8) .
N1 C16 1.356(8) .
C1 C2 1.401(9) .
C1 C9 1.436(9) .
C1 C10 1.517(9) .
C2 C3 1.409(10) .
C2 H2A 0.9800 .
C3 C4 1.408(10) .
C3 H3A 0.9800 .
C4 C5 1.425(11) .
C4 C9 1.440(9) .
C5 C6 1.366(14) .
C5 H5 0.9300 .
C6 C7 1.401(14) .
C6 H6 0.9300 .
C7 C8 1.353(11) .
C7 H7 0.9300 .
C8 C9 1.422(9) .
C8 H8 0.9300 .
C10 C18 1.530(9) .
C10 C11 1.550(9) .
C10 C17 1.562(10) .
C11 C12 1.492(9) .
C11 H11A 0.9700 .
C11 H11B 0.9700 .
C12 C13 1.395(9) .
C13 C14 1.355(11) .
C13 H13 0.9300 .
C14 C15 1.352(11) .
C14 H14 0.9300 .
C15 C16 1.365(10) .
C15 H15 0.9300 .
C16 H16 0.9300 .
C17 H17A 0.9600 .
C17 H17B 0.9600 .
C17 H17C 0.9600 .
C18 H18A 0.9600 .
C18 H18B 0.9600 .
C18 H18C 0.9600 .
C19 H19A 0.9600 .
C19 H19B 0.9600 .
C19 H19C 0.9600 .
C20 H20A 0.9600 .
C20 H20B 0.9600 .
C20 H20C 0.9600 .
C21 H21A 0.9600 .
C21 H21B 0.9600 .
C21 H21C 0.9600 .
C22 H22A 0.9600 .
C22 H22B 0.9600 .
C22 H22C 0.9600 .
C23 H23A 0.9600 .
C23 H23B 0.9600 .
C23 H23C 0.9600 .
C23' H23D 0.9600 .
C23' H23E 0.9600 .
C23' H23F 0.9600 .
C24 H24A 0.9600 .
C24 H24B 0.9600 .
C24 H24C 0.9600 .
C24' H24D 0.9600 .
C24' H24E 0.9600 .
C24' H24F 0.9600 .
C25 H25A 0.9600 .
C25 H25B 0.9600 .
C25 H25C 0.9600 .
C26 H26A 0.9600 .
C26 H26B 0.9600 .
C26 H26C 0.9600 .
C27 C31 0.82(3) 3_756
C27 C30 1.10(3) 3_756
C27 C32 1.25(3) 3_756
C27 C32 1.391(17) .
C27 C28 1.428(18) .
C27 C33 1.546(17) .
C27 C27 1.71(5) 3_756
C27 C29 1.94(3) 3_756
C28 C32 0.86(3) 3_756
C28 C31 1.08(3) 3_756
C28 C29 1.419(18) .
C29 C32 1.08(3) 3_756
C29 C30 1.367(18) .
C29 C27 1.94(3) 3_756
C30 C33 1.01(3) 3_756
C30 C27 1.10(3) 3_756
C30 C31 1.465(18) .
C30 C32 1.55(3) 3_756
C31 C27 0.82(3) 3_756
C31 C28 1.08(3) 3_756
C31 C33 1.32(3) 3_756
C31 C32 1.435(17) .
C32 C28 0.86(3) 3_756
C32 C29 1.08(3) 3_756
C32 C27 1.25(3) 3_756
C32 C30 1.55(3) 3_756
C32 C32 2.02(5) 3_756
C33 C30 1.01(3) 3_756
C33 C31 1.32(3) 3_756

loop_
_geom_torsion_atom_site_label_1
_geom_torsion_atom_site_label_2
_geom_torsion_atom_site_label_3
_geom_torsion_atom_site_label_4
_geom_torsion
_geom_torsion_site_symmetry_1
_geom_torsion_site_symmetry_4
N3 La1 Si2 N2 -112.8(3) . .
N1 La1 Si2 N2 117.8(3) . .
C3 La1 Si2 N2 -3.9(4) . .
C2 La1 Si2 N2 25.2(3) . .
C4 La1 Si2 N2 75.4(12) . .
C1 La1 Si2 N2 60.1(3) . .
C9 La1 Si2 N2 90.6(3) . .
Si4 La1 Si2 N2 -140.8(3) . .
Si3' La1 Si2 N2 -86.5(3) . .
Si3 La1 Si2 N2 -85.0(3) . .
N2 La1 Si2 C22 92.8(6) . .
N3 La1 Si2 C22 -19.9(5) . .
N1 La1 Si2 C22 -149.3(5) . .
C3 La1 Si2 C22 89.0(6) . .
C2 La1 Si2 C22 118.0(5) . .
C4 La1 Si2 C22 168.2(12) . .
C1 La1 Si2 C22 153.0(5) . .
C9 La1 Si2 C22 -176.6(5) . .
Si4 La1 Si2 C22 -48.0(5) . .
Si3' La1 Si2 C22 6.3(5) . .
Si3 La1 Si2 C22 7.8(5) . .
N2 La1 Si2 C21 -93.7(5) . .
N3 La1 Si2 C21 153.5(5) . .
N1 La1 Si2 C21 24.1(4) . .
C3 La1 Si2 C21 -97.6(5) . .
C2 La1 Si2 C21 -68.6(5) . .
C4 La1 Si2 C21 -18.4(12) . .
C1 La1 Si2 C21 -33.6(5) . .
C9 La1 Si2 C21 -3.2(5) . .
Si4 La1 Si2 C21 125.5(4) . .
Si3' La1 Si2 C21 179.8(4) . .
Si3 La1 Si2 C21 -178.8(4) . .
N2 La1 Si3 N3 -114.6(4) . .
N1 La1 Si3 N3 -1.0(6) . .
C3 La1 Si3 N3 125.6(4) . .
C2 La1 Si3 N3 144.1(4) . .
C4 La1 Si3 N3 98.5(4) . .
C1 La1 Si3 N3 130.6(4) . .
C9 La1 Si3 N3 98.7(4) . .
Si2 La1 Si3 N3 -84.2(4) . .
Si4 La1 Si3 N3 5.9(4) . .
Si3' La1 Si3 N3 -75.8(9) . .
N2 La1 Si3 C24 150.4(10) . .
N3 La1 Si3 C24 -95.0(10) . .
N1 La1 Si3 C24 -96.0(10) . .
C3 La1 Si3 C24 30.6(10) . .
C2 La1 Si3 C24 49.1(10) . .
C4 La1 Si3 C24 3.5(10) . .
C1 La1 Si3 C24 35.6(10) . .
C9 La1 Si3 C24 3.7(10) . .
Si2 La1 Si3 C24 -179.2(10) . .
Si4 La1 Si3 C24 -89.1(10) . .
Si3' La1 Si3 C24 -170.8(15) . .
N2 La1 Si3 C23 -34.8(9) . .
N3 La1 Si3 C23 79.9(10) . .
N1 La1 Si3 C23 78.8(10) . .
C3 La1 Si3 C23 -154.5(9) . .
C2 La1 Si3 C23 -136.1(9) . .
C4 La1 Si3 C23 178.3(9) . .
C1 La1 Si3 C23 -149.6(9) . .
C9 La1 Si3 C23 178.5(9) . .
Si2 La1 Si3 C23 -4.4(9) . .
Si4 La1 Si3 C23 85.7(9) . .
Si3' La1 Si3 C23 4.0(11) . .
N2 La1 Si3' N3 -133.9(4) . .
N1 La1 Si3' N3 -40.7(5) . .
C3 La1 Si3' N3 105.4(4) . .
C2 La1 Si3' N3 125.9(4) . .
C4 La1 Si3' N3 78.8(4) . .
C1 La1 Si3' N3 114.8(4) . .
C9 La1 Si3' N3 78.5(4) . .
Si2 La1 Si3' N3 -103.7(4) . .
Si4 La1 Si3' N3 -6.7(4) . .
Si3 La1 Si3' N3 84.6(9) . .
N2 La1 Si3' C23' -41.6(10) . .
N3 La1 Si3' C23' 92.4(10) . .
N1 La1 Si3' C23' 51.7(11) . .
C3 La1 Si3' C23' -162.2(10) . .
C2 La1 Si3' C23' -141.7(10) . .
C4 La1 Si3' C23' 171.2(10) . .
C1 La1 Si3' C23' -152.9(10) . .
C9 La1 Si3' C23' 170.8(10) . .
Si2 La1 Si3' C23' -11.3(10) . .
Si4 La1 Si3' C23' 85.7(10) . .
Si3 La1 Si3' C23' 176.9(15) . .
N2 La1 Si3' C24' 146.4(9) . .
N3 La1 Si3' C24' -79.6(10) . .
N1 La1 Si3' C24' -120.3(9) . .
C3 La1 Si3' C24' 25.8(9) . .
C2 La1 Si3' C24' 46.3(9) . .
C4 La1 Si3' C24' -0.8(9) . .
C1 La1 Si3' C24' 35.2(10) . .
C9 La1 Si3' C24' -1.1(9) . .
Si2 La1 Si3' C24' 176.7(9) . .
Si4 La1 Si3' C24' -86.3(9) . .
Si3 La1 Si3' C24' 5.0(11) . .
N2 La1 Si4 N3 71.6(4) . .
N1 La1 Si4 N3 171.5(4) . .
C3 La1 Si4 N3 -66.8(4) . .
C2 La1 Si4 N3 -71.8(4) . .
C4 La1 Si4 N3 -91.8(4) . .
C1 La1 Si4 N3 -111.8(4) . .
C9 La1 Si4 N3 -116.2(4) . .
Si2 La1 Si4 N3 92.9(3) . .
Si3' La1 Si4 N3 6.4(4) . .
Si3 La1 Si4 N3 -5.8(4) . .
N2 La1 Si4 C25 158.8(5) . .
N3 La1 Si4 C25 87.2(6) . .
N1 La1 Si4 C25 -101.3(5) . .
C3 La1 Si4 C25 20.4(5) . .
C2 La1 Si4 C25 15.4(5) . .
C4 La1 Si4 C25 -4.6(5) . .
C1 La1 Si4 C25 -24.6(5) . .
C9 La1 Si4 C25 -29.0(5) . .
Si2 La1 Si4 C25 -179.9(5) . .
Si3' La1 Si4 C25 93.6(5) . .
Si3 La1 Si4 C25 81.4(5) . .
N2 La1 Si4 C26 -20.9(5) . .
N3 La1 Si4 C26 -92.5(6) . .
N1 La1 Si4 C26 79.0(5) . .
C3 La1 Si4 C26 -159.3(5) . .
C2 La1 Si4 C26 -164.2(5) . .
C4 La1 Si4 C26 175.7(5) . .
C1 La1 Si4 C26 155.8(5) . .
C9 La1 Si4 C26 151.3(5) . .
Si2 La1 Si4 C26 0.4(4) . .
Si3' La1 Si4 C26 -86.1(5) . .
Si3 La1 Si4 C26 -98.3(5) . .
N2 La1 N1 C12 -72.3(5) . .
N3 La1 N1 C12 172.8(5) . .
C3 La1 N1 C12 53.6(5) . .
C2 La1 N1 C12 28.4(5) . .
C4 La1 N1 C12 75.7(5) . .
C1 La1 N1 C12 34.0(5) . .
C9 La1 N1 C12 64.3(5) . .
Si2 La1 N1 C12 -98.8(5) . .
Si4 La1 N1 C12 167.6(5) . .
Si3' La1 N1 C12 -164.7(4) . .
Si3 La1 N1 C12 173.4(4) . .
N2 La1 N1 C16 118.6(5) . .
N3 La1 N1 C16 3.6(6) . .
C3 La1 N1 C16 -115.6(5) . .
C2 La1 N1 C16 -140.8(5) . .
C4 La1 N1 C16 -93.4(5) . .
C1 La1 N1 C16 -135.2(5) . .
C9 La1 N1 C16 -104.9(5) . .
Si2 La1 N1 C16 92.0(5) . .
Si4 La1 N1 C16 -1.6(5) . .
Si3' La1 N1 C16 26.2(7) . .
Si3 La1 N1 C16 4.2(8) . .
C22 Si2 N2 Si1 57.0(7) . .
C21 Si2 N2 Si1 -71.9(6) . .
La1 Si2 N2 Si1 176.2(6) . .
C22 Si2 N2 La1 -119.1(5) . .
C21 Si2 N2 La1 111.9(4) . .
C19 Si1 N2 Si2 -51.5(6) . .
C20 Si1 N2 Si2 72.3(6) . .
C19 Si1 N2 La1 124.0(5) . .
C20 Si1 N2 La1 -112.2(4) . .
N3 La1 N2 Si2 73.4(3) . .
N1 La1 N2 Si2 -59.8(3) . .
C3 La1 N2 Si2 177.8(2) . .
C2 La1 N2 Si2 -160.2(3) . .
C4 La1 N2 Si2 -165.7(3) . .
C1 La1 N2 Si2 -131.8(3) . .
C9 La1 N2 Si2 -123.8(3) . .
Si4 La1 N2 Si2 45.8(3) . .
Si3' La1 N2 Si2 93.4(3) . .
Si3 La1 N2 Si2 99.7(3) . .
N3 La1 N2 Si1 -103.1(4) . .
N1 La1 N2 Si1 123.6(3) . .
C3 La1 N2 Si1 1.3(4) . .
C2 La1 N2 Si1 23.3(4) . .
C4 La1 N2 Si1 17.8(6) . .
C1 La1 N2 Si1 51.7(4) . .
C9 La1 N2 Si1 59.6(4) . .
Si2 La1 N2 Si1 -176.5(5) . .
Si4 La1 N2 Si1 -130.7(3) . .
Si3' La1 N2 Si1 -83.2(3) . .
Si3 La1 N2 Si1 -76.9(3) . .
C25 Si4 N3 Si3' 75.3(7) . .
C26 Si4 N3 Si3' -54.0(8) . .
La1 Si4 N3 Si3' -164.7(8) . .
C25 Si4 N3 Si3 45.9(8) . .
C26 Si4 N3 Si3 -83.3(7) . .
La1 Si4 N3 Si3 166.0(8) . .
C25 Si4 N3 La1 -120.0(4) . .
C26 Si4 N3 La1 110.7(5) . .
C23' Si3' N3 Si4 52.4(11) . .
C24' Si3' N3 Si4 -77.5(10) . .
La1 Si3' N3 Si4 164.4(8) . .
C23' Si3' N3 Si3 156.2(14) . .
C24' Si3' N3 Si3 26.2(11) . .
La1 Si3' N3 Si3 -91.9(9) . .
C23' Si3' N3 La1 -111.9(10) . .
C24' Si3' N3 La1 118.1(8) . .
C24 Si3 N3 Si4 -56.2(12) . .
C23 Si3 N3 Si4 73.7(10) . .
La1 Si3 N3 Si4 -165.8(8) . .
C24 Si3 N3 Si3' -153.8(14) . .
C23 Si3 N3 Si3' -24.0(11) . .
La1 Si3 N3 Si3' 96.6(9) . .
C24 Si3 N3 La1 109.6(10) . .
C23 Si3 N3 La1 -120.5(8) . .
N2 La1 N3 Si4 -119.5(3) . .
N1 La1 N3 Si4 -10.9(5) . .
C3 La1 N3 Si4 117.3(3) . .
C2 La1 N3 Si4 127.4(3) . .
C4 La1 N3 Si4 88.6(3) . .
C1 La1 N3 Si4 98.5(4) . .
C9 La1 N3 Si4 74.3(4) . .
Si2 La1 N3 Si4 -90.3(3) . .
Si3' La1 N3 Si4 -168.4(6) . .
Si3 La1 N3 Si4 169.6(6) . .
N2 La1 N3 Si3' 48.9(4) . .
N1 La1 N3 Si3' 157.5(3) . .
C3 La1 N3 Si3' -74.3(4) . .
C2 La1 N3 Si3' -64.3(4) . .
C4 La1 N3 Si3' -103.1(4) . .
C1 La1 N3 Si3' -93.1(4) . .
C9 La1 N3 Si3' -117.3(4) . .
Si2 La1 N3 Si3' 78.1(4) . .
Si4 La1 N3 Si3' 168.4(6) . .
Si3 La1 N3 Si3' -22.0(3) . .
N2 La1 N3 Si3 70.9(4) . .
N1 La1 N3 Si3 179.5(3) . .
C3 La1 N3 Si3 -52.3(4) . .
C2 La1 N3 Si3 -42.3(4) . .
C4 La1 N3 Si3 -81.1(4) . .
C1 La1 N3 Si3 -71.1(5) . .
C9 La1 N3 Si3 -95.3(4) . .
Si2 La1 N3 Si3 100.1(4) . .
Si4 La1 N3 Si3 -169.6(6) . .
Si3' La1 N3 Si3 22.0(3) . .
N2 La1 C1 C2 -81.0(4) . .
N3 La1 C1 C2 61.3(5) . .
N1 La1 C1 C2 -168.3(4) . .
C3 La1 C1 C2 35.7(4) . .
C4 La1 C1 C2 74.8(4) . .
C9 La1 C1 C2 110.9(6) . .
Si2 La1 C1 C2 -108.1(4) . .
Si4 La1 C1 C2 102.1(4) . .
Si3' La1 C1 C2 23.1(5) . .
Si3 La1 C1 C2 29.2(5) . .
N2 La1 C1 C9 168.1(4) . .
N3 La1 C1 C9 -49.7(5) . .
N1 La1 C1 C9 80.7(4) . .
C3 La1 C1 C9 -75.3(4) . .
C2 La1 C1 C9 -110.9(6) . .
C4 La1 C1 C9 -36.2(4) . .
Si2 La1 C1 C9 141.0(3) . .
Si4 La1 C1 C9 -8.9(4) . .
Si3' La1 C1 C9 -87.9(4) . .
Si3 La1 C1 C9 -81.8(4) . .
N2 La1 C1 C10 42.0(5) . .
N3 La1 C1 C10 -175.8(4) . .
N1 La1 C1 C10 -45.4(4) . .
C3 La1 C1 C10 158.6(6) . .
C2 La1 C1 C10 122.9(7) . .
C4 La1 C1 C10 -162.3(6) . .
C9 La1 C1 C10 -126.1(6) . .
Si2 La1 C1 C10 14.9(5) . .
Si4 La1 C1 C10 -135.0(4) . .
Si3' La1 C1 C10 146.0(4) . .
Si3 La1 C1 C10 152.1(4) . .
C9 C1 C2 C3 2.5(7) . .
C10 C1 C2 C3 179.8(6) . .
La1 C1 C2 C3 -67.7(5) . .
C9 C1 C2 La1 70.2(4) . .
C10 C1 C2 La1 -112.5(6) . .
N2 La1 C2 C1 105.6(4) . .
N3 La1 C2 C1 -137.5(4) . .
N1 La1 C2 C1 11.3(4) . .
C3 La1 C2 C1 -116.4(6) . .
C4 La1 C2 C1 -78.5(4) . .
C9 La1 C2 C1 -38.3(4) . .
Si2 La1 C2 C1 93.0(4) . .
Si4 La1 C2 C1 -106.5(4) . .
Si3' La1 C2 C1 -162.6(4) . .
Si3 La1 C2 C1 -155.9(4) . .
N2 La1 C2 C3 -138.0(4) . .
N3 La1 C2 C3 -21.1(5) . .
N1 La1 C2 C3 127.6(4) . .
C4 La1 C2 C3 37.8(4) . .
C1 La1 C2 C3 116.4(6) . .
C9 La1 C2 C3 78.0(5) . .
Si2 La1 C2 C3 -150.6(4) . .
Si4 La1 C2 C3 9.8(5) . .
Si3' La1 C2 C3 -46.3(4) . .
Si3 La1 C2 C3 -39.6(4) . .
C1 C2 C3 C4 -2.3(8) . .
La1 C2 C3 C4 -72.4(5) . .
C1 C2 C3 La1 70.1(5) . .
N2 La1 C3 C4 161.2(4) . .
N3 La1 C3 C4 -86.8(4) . .
N1 La1 C3 C4 51.0(5) . .
C2 La1 C3 C4 111.3(6) . .
C1 La1 C3 C4 76.5(4) . .
C9 La1 C3 C4 37.4(4) . .
Si2 La1 C3 C4 163.4(3) . .
Si4 La1 C3 C4 -61.3(4) . .
Si3' La1 C3 C4 -112.7(4) . .
Si3 La1 C3 C4 -109.0(4) . .
N2 La1 C3 C2 49.8(5) . .
N3 La1 C3 C2 161.9(4) . .
N1 La1 C3 C2 -60.3(5) . .
C4 La1 C3 C2 -111.3(6) . .
C1 La1 C3 C2 -34.8(4) . .
C9 La1 C3 C2 -74.0(4) . .
Si2 La1 C3 C2 52.1(6) . .
Si4 La1 C3 C2 -172.7(4) . .
Si3' La1 C3 C2 136.0(4) . .
Si3 La1 C3 C2 139.6(4) . .
C2 C3 C4 C5 179.3(7) . .
La1 C3 C4 C5 107.5(8) . .
C2 C3 C4 C9 1.1(7) . .
La1 C3 C4 C9 -70.7(5) . .
C2 C3 C4 La1 71.8(5) . .
N2 La1 C4 C3 -30.6(6) . .
N3 La1 C4 C3 94.3(4) . .
N1 La1 C4 C3 -135.3(4) . .
C2 La1 C4 C3 -38.0(4) . .
C1 La1 C4 C3 -76.8(4) . .
C9 La1 C4 C3 -112.6(6) . .
Si2 La1 C4 C3 -93.8(12) . .
Si4 La1 C4 C3 122.2(4) . .
Si3' La1 C4 C3 68.0(4) . .
Si3 La1 C4 C3 67.0(4) . .
N2 La1 C4 C5 -159.9(6) . .
N3 La1 C4 C5 -35.0(7) . .
N1 La1 C4 C5 95.4(7) . .
C3 La1 C4 C5 -129.3(9) . .
C2 La1 C4 C5 -167.3(8) . .
C1 La1 C4 C5 154.0(8) . .
C9 La1 C4 C5 118.1(8) . .
Si2 La1 C4 C5 137.0(10) . .
Si4 La1 C4 C5 -7.1(7) . .
Si3' La1 C4 C5 -61.3(7) . .
Si3 La1 C4 C5 -62.3(7) . .
N2 La1 C4 C9 82.0(5) . .
N3 La1 C4 C9 -153.1(4) . .
N1 La1 C4 C9 -22.7(4) . .
C3 La1 C4 C9 112.6(6) . .
C2 La1 C4 C9 74.6(4) . .
C1 La1 C4 C9 35.9(4) . .
Si2 La1 C4 C9 18.9(14) . .
Si4 La1 C4 C9 -125.2(4) . .
Si3' La1 C4 C9 -179.4(4) . .
Si3 La1 C4 C9 179.6(4) . .
C3 C4 C5 C6 -178.2(8) . .
C9 C4 C5 C6 -0.2(11) . .
La1 C4 C5 C6 -89.3(8) . .
C4 C5 C6 C7 -0.1(13) . .
C5 C6 C7 C8 0.6(14) . .
C6 C7 C8 C9 -0.8(12) . .
C7 C8 C9 C1 177.9(7) . .
C7 C8 C9 C4 0.5(10) . .
C7 C8 C9 La1 84.6(7) . .
C2 C1 C9 C8 -179.4(7) . .
C10 C1 C9 C8 3.5(12) . .
La1 C1 C9 C8 -111.0(7) . .
C2 C1 C9 C4 -1.8(7) . .
C10 C1 C9 C4 -179.0(6) . .
La1 C1 C9 C4 66.6(4) . .
C2 C1 C9 La1 -68.4(4) . .
C10 C1 C9 La1 114.4(6) . .
C3 C4 C9 C8 178.5(6) . .
C5 C4 C9 C8 0.0(10) . .
La1 C4 C9 C8 110.5(6) . .
C3 C4 C9 C1 0.5(7) . .
C5 C4 C9 C1 -178.0(6) . .
La1 C4 C9 C1 -67.5(4) . .
C3 C4 C9 La1 68.0(5) . .
C5 C4 C9 La1 -110.5(6) . .
N2 La1 C9 C8 115.5(5) . .
N3 La1 C9 C8 -83.0(5) . .
N1 La1 C9 C8 42.4(5) . .
C3 La1 C9 C8 -150.7(6) . .
C2 La1 C9 C8 169.3(6) . .
C4 La1 C9 C8 -113.5(7) . .
C1 La1 C9 C8 131.5(7) . .
Si2 La1 C9 C8 70.9(6) . .
Si4 La1 C9 C8 -55.0(5) . .
Si3' La1 C9 C8 -112.8(5) . .
Si3 La1 C9 C8 -113.9(5) . .
N2 La1 C9 C1 -16.0(5) . .
N3 La1 C9 C1 145.5(4) . .
N1 La1 C9 C1 -89.1(4) . .
C3 La1 C9 C1 77.8(4) . .
C2 La1 C9 C1 37.8(4) . .
C4 La1 C9 C1 115.0(6) . .
Si2 La1 C9 C1 -60.7(4) . .
Si4 La1 C9 C1 173.5(3) . .
Si3' La1 C9 C1 115.7(4) . .
Si3 La1 C9 C1 114.5(4) . .
N2 La1 C9 C4 -131.0(4) . .
N3 La1 C9 C4 30.5(5) . .
N1 La1 C9 C4 155.9(4) . .
C3 La1 C9 C4 -37.2(4) . .
C2 La1 C9 C4 -77.2(4) . .
C1 La1 C9 C4 -115.0(6) . .
Si2 La1 C9 C4 -175.6(3) . .
Si4 La1 C9 C4 58.5(4) . .
Si3' La1 C9 C4 0.7(5) . .
Si3 La1 C9 C4 -0.5(4) . .
C2 C1 C10 C18 -133.2(7) . .
C9 C1 C10 C18 43.5(9) . .
La1 C1 C10 C18 137.4(5) . .
C2 C1 C10 C11 101.5(7) . .
C9 C1 C10 C11 -81.9(8) . .
La1 C1 C10 C11 12.1(7) . .
C2 C1 C10 C17 -14.5(9) . .
C9 C1 C10 C17 162.1(6) . .
La1 C1 C10 C17 -104.0(5) . .
C1 C10 C11 C12 63.6(8) . .
C18 C10 C11 C12 -62.1(8) . .
C17 C10 C11 C12 -178.1(6) . .
C16 N1 C12 C13 -1.4(10) . .
La1 N1 C12 C13 -170.5(5) . .
C16 N1 C12 C11 -179.6(6) . .
La1 N1 C12 C11 11.3(8) . .
C10 C11 C12 N1 -85.2(8) . .
C10 C11 C12 C13 96.6(8) . .
N1 C12 C13 C14 1.0(11) . .
C11 C12 C13 C14 179.2(7) . .
C12 C13 C14 C15 -0.2(13) . .
C13 C14 C15 C16 -0.3(13) . .
C12 N1 C16 C15 1.0(11) . .
La1 N1 C16 C15 170.6(6) . .
C14 C15 C16 N1 -0.1(13) . .
C31 C27 C28 C32 -178(7) 3_756 3_756
C30 C27 C28 C32 -174(8) 3_756 3_756
C32 C27 C28 C32 -8(6) . 3_756
C33 C27 C28 C32 -172(4) . 3_756
C27 C27 C28 C32 -5(4) 3_756 3_756
C29 C27 C28 C32 -20(14) 3_756 3_756
C30 C27 C28 C31 4(6) 3_756 3_756
C32 C27 C28 C31 178(7) 3_756 3_756
C32 C27 C28 C31 169(7) . 3_756
C33 C27 C28 C31 6(4) . 3_756
C27 C27 C28 C31 173(6) 3_756 3_756
C29 C27 C28 C31 158(15) 3_756 3_756
C31 C27 C28 C29 -177(5) 3_756 .
C30 C27 C28 C29 -173(6) 3_756 .
C32 C27 C28 C29 0(3) 3_756 .
C32 C27 C28 C29 -8(5) . .
C33 C27 C28 C29 -172(2) . .
C27 C27 C28 C29 -4(3) 3_756 .
C29 C27 C28 C29 -19(15) 3_756 .
C31 C28 C29 C32 -3(6) 3_756 3_756
C27 C28 C29 C32 -1(4) . 3_756
C32 C28 C29 C30 3(5) 3_756 .
C31 C28 C29 C30 0(8) 3_756 .
C27 C28 C29 C30 3(4) . .
C32 C28 C29 C27 4(4) 3_756 3_756
C31 C28 C29 C27 1(6) 3_756 3_756
C27 C28 C29 C27 4(3) . 3_756
C32 C29 C30 C33 -147(12) 3_756 3_756
C28 C29 C30 C33 -149(11) . 3_756
C27 C29 C30 C33 -151(14) 3_756 3_756
C32 C29 C30 C27 4(4) 3_756 3_756
C28 C29 C30 C27 2(4) . 3_756
C32 C29 C30 C31 1(5) 3_756 .
C28 C29 C30 C31 -1(5) . .
C27 C29 C30 C31 -3(3) 3_756 .
C28 C29 C30 C32 -2(3) . 3_756
C27 C29 C30 C32 -4(4) 3_756 3_756
C33 C30 C31 C27 174(6) 3_756 3_756
C29 C30 C31 C27 6(6) . 3_756
C32 C30 C31 C27 6(4) 3_756 3_756
C33 C30 C31 C28 170(7) 3_756 3_756
C27 C30 C31 C28 -4(6) 3_756 3_756
C29 C30 C31 C28 2(9) . 3_756
C32 C30 C31 C28 3(7) 3_756 3_756
C27 C30 C31 C33 -174(6) 3_756 3_756
C29 C30 C31 C33 -168(6) . 3_756
C32 C30 C31 C33 -167(4) 3_756 3_756
C33 C30 C31 C32 171(4) 3_756 .
C27 C30 C31 C32 -3(4) 3_756 .
C29 C30 C31 C32 3(5) . .
C32 C30 C31 C32 3(3) 3_756 .
C31 C27 C32 C28 142(25) 3_756 3_756
C30 C27 C32 C28 -163(15) 3_756 3_756
C32 C27 C32 C28 20(15) 3_756 3_756
C28 C27 C32 C28 25(18) . 3_756
C33 C27 C32 C28 -173(14) . 3_756
C27 C27 C32 C28 20(15) 3_756 3_756
C29 C27 C32 C28 -159(17) 3_756 3_756
C31 C27 C32 C29 -58(27) 3_756 3_756
C30 C27 C32 C29 -4(4) 3_756 3_756
C32 C27 C32 C29 179(4) 3_756 3_756
C28 C27 C32 C29 -176(4) . 3_756
C33 C27 C32 C29 -13(4) . 3_756
C27 C27 C32 C29 179(4) 3_756 3_756
C31 C27 C32 C27 123(27) 3_756 3_756
C30 C27 C32 C27 177(4) 3_756 3_756
C32 C27 C32 C27 0.000(3) 3_756 3_756
C28 C27 C32 C27 5(4) . 3_756
C33 C27 C32 C27 168(4) . 3_756
C29 C27 C32 C27 -179(4) 3_756 3_756
C31 C27 C32 C31 127(24) 3_756 .
C30 C27 C32 C31 -178(3) 3_756 .
C32 C27 C32 C31 5(3) 3_756 .
C28 C27 C32 C31 10(6) . .
C33 C27 C32 C31 172(2) . .
C27 C27 C32 C31 5(3) 3_756 .
C29 C27 C32 C31 -174(5) 3_756 .
C31 C27 C32 C30 -54(25) 3_756 3_756
C32 C27 C32 C30 -177(4) 3_756 3_756
C28 C27 C32 C30 -172(6) . 3_756
C33 C27 C32 C30 -9(2) . 3_756
C27 C27 C32 C30 -177(4) 3_756 3_756
C29 C27 C32 C30 4(4) 3_756 3_756
C31 C27 C32 C32 123(27) 3_756 3_756
C30 C27 C32 C32 177(4) 3_756 3_756
C28 C27 C32 C32 5(4) . 3_756
C33 C27 C32 C32 168(4) . 3_756
C27 C27 C32 C32 0.000(3) 3_756 3_756
C29 C27 C32 C32 -179(4) 3_756 3_756
C27 C31 C32 C28 178(7) 3_756 3_756
C33 C31 C32 C28 -167(8) 3_756 3_756
C30 C31 C32 C28 -179(5) . 3_756
C27 C31 C32 C29 -179(7) 3_756 3_756
C28 C31 C32 C29 3(5) 3_756 3_756
C33 C31 C32 C29 -164(6) 3_756 3_756
C30 C31 C32 C29 -176(5) . 3_756
C28 C31 C32 C27 -178(7) 3_756 3_756
C33 C31 C32 C27 15(5) 3_756 3_756
C30 C31 C32 C27 3(3) . 3_756
C27 C31 C32 C27 -8(6) 3_756 .
C28 C31 C32 C27 174(6) 3_756 .
C33 C31 C32 C27 7(8) 3_756 .
C30 C31 C32 C27 -5(4) . .
C27 C31 C32 C30 -11(9) 3_756 3_756
C28 C31 C32 C30 171(10) 3_756 3_756
C33 C31 C32 C30 4(12) 3_756 3_756
C30 C31 C32 C30 -8(9) . 3_756
C27 C31 C32 C32 -5(4) 3_756 3_756
C28 C31 C32 C32 177(5) 3_756 3_756
C33 C31 C32 C32 10(6) 3_756 3_756
C30 C31 C32 C32 -2(3) . 3_756
C31 C27 C33 C30 -174(7) 3_756 3_756
C32 C27 C33 C30 173(7) 3_756 3_756
C32 C27 C33 C30 14(4) . 3_756
C28 C27 C33 C30 -179(5) . 3_756
C27 C27 C33 C30 39(9) 3_756 3_756
C29 C27 C33 C30 7(3) 3_756 3_756
C30 C27 C33 C31 174(7) 3_756 3_756
C32 C27 C33 C31 -13(4) 3_756 3_756
C32 C27 C33 C31 -173(6) . 3_756
C28 C27 C33 C31 -5(4) . 3_756
C27 C27 C33 C31 -147(12) 3_756 3_756
C29 C27 C33 C31 -180(5) 3_756 3_756
